data_1571319
loop_
_publ_author_name
'Jori, Nadir'
'Moreno, Juan J.'
'Shivaraam, R. A. Keerthi'
'Rajeshkumar, Thayalan'
'Scopelliti, Rosario'
'Maron, Laurent'
'Campos, Jes&#xfa;s'
'Mazzanti, Marinella'

_publ_section_title
;
 Iron promoted end-on dinitrogen-bridging in heterobimetallic complexes of
 uranium and lanthanides.
;
_journal_issue 18
_journal_name_full 'Chemical science'
_journal_page_first 6842
_journal_page_last 6852
_journal_paper_doi 10.1039/d4sc01050g
_journal_volume 15
_journal_year 2024
_chemical_formula_moiety 'C36 H93.2 Fe N4 O P4 Si4 Yb'
_chemical_formula_sum 'C36 H93.2 Fe N4 O P4 Si4 Yb'
_chemical_formula_weight 1063.47
_space_group_crystal_system monoclinic
_space_group_IT_number 14
_space_group_name_Hall '-P 2yn'
_space_group_name_H-M_alt 'P 1 21/n 1'
_atom_sites_solution_hydrogens geom
_atom_sites_solution_primary dual
_atom_sites_solution_secondary difmap
_audit_creation_date 2023-07-24
_audit_creation_method
;
Olex2 1.5
(compiled 2023.03.06 svn.rbb2c1857 for OlexSys, GUI svn.r6748)
;
_audit_update_record
;
2024-02-07 deposited with the CCDC.	2024-04-02 downloaded from the CCDC.
;
_cell_angle_alpha 90
_cell_angle_beta 99.5143(13)
_cell_angle_gamma 90
_cell_formula_units_Z 4
_cell_length_a 10.35562(15)
_cell_length_b 36.8715(3)
_cell_length_c 14.64313(18)
_cell_measurement_reflns_used 36339
_cell_measurement_temperature 200.07(16)
_cell_measurement_theta_max 76.5290
_cell_measurement_theta_min 3.2250
_cell_volume 5514.24(12)
_computing_cell_refinement 'CrysAlisPro 1.171.42.90a (Rigaku OD, 2023)'
_computing_data_collection 'CrysAlisPro 1.171.42.90a (Rigaku OD, 2023)'
_computing_data_reduction 'CrysAlisPro 1.171.42.90a (Rigaku OD, 2023)'
_computing_molecular_graphics 'Olex2 1.5 (Dolomanov et al., 2009)'
_computing_publication_material 'Olex2 1.5 (Dolomanov et al., 2009)'
_computing_structure_refinement 'SHELXL 2019/3 (Sheldrick, 2015)'
_computing_structure_solution 'SHELXT  (Sheldrick, 2015)'
_diffrn_ambient_environment N~2~
_diffrn_ambient_temperature 200.07(16)
_diffrn_detector 'CCD plate'
_diffrn_detector_area_resol_mean 10.2665
_diffrn_detector_type Atlas
_diffrn_measured_fraction_theta_full 1.000
_diffrn_measured_fraction_theta_max 0.993
_diffrn_measurement_details
;
List of Runs (angles in degrees, time in seconds):

  # Type    Start    End  Width  t~exp~   \w     \q     \k     \f   Frames
#--------------------------------------------------------------------------
  1  \w    -89.00  36.00   1.00    1.00    --  -43.01  17.00  -9.00  125
  2  \w   -123.00 -75.00   1.00    1.00    --  -43.01 -17.00-178.00   48
  3  \w     67.00 124.00   1.00    1.00    --   43.01  17.00  -9.00   57
  4  \w      2.00  27.00   1.00    1.00    --   43.01 -17.00-178.00   25
  5  \w    134.00 160.00   1.00    4.00    --  112.00  17.00  -9.00   26
  6  \w     71.00  96.00   1.00    4.00    --  112.00 -17.00-178.00   25
  7  \w    -45.00 -18.00   1.00    1.00    --  -43.01 125.00   0.00   27
  8  \w     28.00  89.00   1.00    1.00    --   43.01-125.00  30.00   61
  9  \w     28.00  92.00   1.00    1.00    --   43.01-125.00-150.00   64
 10  \w     -4.00  60.00   1.00    1.00    --   43.01 -77.00  90.00   64
 11  \w     39.00  66.00   1.00    4.00    --  112.00 -30.00  90.00   27
 12  \w     71.00 130.00   1.00    4.00    --  112.00 -30.00  90.00   59
 13  \w     46.00  73.00   1.00    4.00    --  112.00 -61.00 -90.00   27
 14  \w     53.00 109.00   1.00    4.00    --  112.00-111.00-180.00   56
 15  \w    123.00 176.00   1.00    4.00    --  112.00 111.00-120.00   53
 16  \w     53.00 109.00   1.00    4.00    --  112.00-111.00-150.00   56
 17  \w     62.00 128.00   1.00    4.00    --  112.00 178.00 120.00   66
 18  \w     84.00 176.00   1.00    4.00    --  112.00  61.00 -60.00   92
 19  \w     68.00 109.00   1.00    4.00    --  112.00-111.00 120.00   41
 20  \w    104.00 171.00   1.00    4.00    --  112.00  77.00 -90.00   67
 21  \w     40.00 109.00   1.00    4.00    --  112.00-111.00 -90.00   69
 22  \w    103.00 175.00   1.00    4.00    --  112.00  77.00-150.00   72
 23  \w     81.00 109.00   1.00    4.00    --  112.00-111.00   0.00   28
 24  \w     40.00  65.00   1.00    4.00    --  112.00-111.00   0.00   25
 25  \w    105.00 170.00   1.00    4.00    --  112.00 111.00 -30.00   65
 26  \w     62.00 102.00   1.00    4.00    --  112.00 178.00   0.00   40
 27  \w     59.00  86.00   1.00    4.00    --  112.00 -94.00 -90.00   27
 28  \w     55.00 104.00   1.00    4.00    --  112.00 -30.00 -90.00   49
 29  \w     61.00  88.00   1.00    4.00    --  112.00-111.00  60.00   27
 30  \w     84.00 177.00   1.00    4.00    --  112.00  61.00-120.00   93
 31  \w     80.00 106.00   1.00    4.00    --  112.00 -61.00 -90.00   26
 32  \w     63.00  88.00   1.00    4.00    --  112.00 -94.00-150.00   25
 33  \w     43.00  80.00   1.00    4.00    --  112.00 -61.00-120.00   37
 34  \w     86.00 140.00   1.00    4.00    --  112.00 -61.00-120.00   54
 35  \w     70.00  97.00   1.00    4.00    --  112.00-111.00 150.00   27
 36  \w    124.00 164.00   1.00    4.00    --  112.00 111.00-150.00   40
 37  \w     74.00 109.00   1.00    4.00    --  112.00-111.00 -30.00   35
 38  \w    122.00 148.00   1.00    4.00    --  112.00 111.00-180.00   26
 39  \w     70.00 108.00   1.00    4.00    --  112.00-105.00  29.51   38
 40  \w     52.00  97.00   1.00    4.00    --  112.00-111.00  90.00   45
;
_diffrn_measurement_device 'four-circle diffractometer'
_diffrn_measurement_device_type 'SuperNova, Dual, Cu at home/near, Atlas'
_diffrn_measurement_method '\w scans'
_diffrn_orient_matrix_type 'CrysAlisPro convention (1999,Acta A55,543-557)'
_diffrn_orient_matrix_UB_11 -0.1370282000
_diffrn_orient_matrix_UB_12 0.0007583000
_diffrn_orient_matrix_UB_13 -0.0599956000
_diffrn_orient_matrix_UB_21 -0.0608732000
_diffrn_orient_matrix_UB_22 0.0093250000
_diffrn_orient_matrix_UB_23 0.0862416000
_diffrn_orient_matrix_UB_31 0.0163803000
_diffrn_orient_matrix_UB_32 0.0407145000
_diffrn_orient_matrix_UB_33 -0.0186584000
_diffrn_radiation_monochromator mirror
_diffrn_radiation_probe x-ray
_diffrn_radiation_type 'Cu K\a'
_diffrn_radiation_wavelength 1.54184
_diffrn_reflns_av_R_equivalents 0.0351
_diffrn_reflns_av_unetI/netI 0.0239
_diffrn_reflns_Laue_measured_fraction_full 1.000
_diffrn_reflns_Laue_measured_fraction_max 0.993
_diffrn_reflns_limit_h_max 12
_diffrn_reflns_limit_h_min -13
_diffrn_reflns_limit_k_max 46
_diffrn_reflns_limit_k_min -28
_diffrn_reflns_limit_l_max 18
_diffrn_reflns_limit_l_min -17
_diffrn_reflns_number 65865
_diffrn_reflns_point_group_measured_fraction_full 1.000
_diffrn_reflns_point_group_measured_fraction_max 0.993
_diffrn_reflns_theta_full 67.684
_diffrn_reflns_theta_max 76.775
_diffrn_reflns_theta_min 3.287
_diffrn_source 'micro-focus sealed X-ray tube'
_diffrn_source_type 'SuperNova (Cu) X-ray Source'
_exptl_absorpt_coefficient_mu 7.304
_exptl_absorpt_correction_T_max 0.873
_exptl_absorpt_correction_T_min 0.062
_exptl_absorpt_correction_type gaussian
_exptl_absorpt_process_details
;
CrysAlisPro 1.171.42.90a (Rigaku Oxford Diffraction, 2023)
Numerical absorption correction based on gaussian integration over
a multifaceted crystal model
Empirical absorption correction using spherical harmonics,
implemented in SCALE3 ABSPACK scaling algorithm.
;
_exptl_crystal_colour 'clear dark orange'
_exptl_crystal_density_diffrn 1.281
_exptl_crystal_description prism
_exptl_crystal_F_000 2229
_exptl_crystal_size_max 0.522
_exptl_crystal_size_mid 0.289
_exptl_crystal_size_min 0.229
_refine_diff_density_max 0.956
_refine_diff_density_min -0.592
_refine_diff_density_rms 0.063
_refine_ls_extinction_method none
_refine_ls_goodness_of_fit_ref 1.066
_refine_ls_hydrogen_treatment constr
_refine_ls_matrix_type full
_refine_ls_number_parameters 580
_refine_ls_number_reflns 11541
_refine_ls_number_restraints 292
_refine_ls_restrained_S_all 1.090
_refine_ls_R_factor_all 0.0342
_refine_ls_R_factor_gt 0.0314
_refine_ls_shift/su_max 0.003
_refine_ls_shift/su_mean 0.000
_refine_ls_structure_factor_coef Fsqd
_refine_ls_weighting_details 'w=1/[\s^2^(Fo^2^)+(0.0452P)^2^+1.8910P] where P=(Fo^2^+2Fc^2^)/3'
_refine_ls_weighting_scheme calc
_refine_ls_wR_factor_gt 0.0800
_refine_ls_wR_factor_ref 0.0821
_reflns_Friedel_coverage 0.000
_reflns_number_gt 10704
_reflns_number_total 11541
_reflns_threshold_expression 'I > 2\s(I)'
_cod_data_source_file d4sc01050g2.cif
_cod_data_source_block nj1161
_cod_depositor_comments 'Adding full bibliography for 1571317--1571325.cif.'
_cod_original_cell_volume 5514.23(12)
_cod_database_code 1571319
_shelx_shelxl_version_number 2019/3
_chemical_oxdiff_formula 'C36 H93.2 N4 O1 P4 Si4 Fe1 Yb1'
_shelx_space_group_comment
;
The symmetry employed for this shelxl refinement is uniquely defined
by the following loop, which should always be used as a source of
symmetry information in preference to the above space-group names.
They are only intended as comments.
;
_shelx_estimated_absorpt_t_max 0.286
_shelx_estimated_absorpt_t_min 0.115
_olex2_refinement_description
;
1. Fixed Uiso
 At 1.2 times of:
  All C(H,H) groups
 At 1.5 times of:
  All C(H,H,H) groups
2. Restrained distances
 Si4-C13 \\sim Si4-C16 \\sim Si4-C15 \\sim Si4-C18 \\sim Si4-C14 \\sim Si4-C17
 with sigma of 0.02
 C13-C15 \\sim C15-C14 \\sim C13-C14 \\sim C16-C18 \\sim C18-C17 \\sim C16-C17
 with sigma of 0.02
 Si1-C6 \\sim Si1-C3 \\sim Si1-C5 \\sim Si1-C2 \\sim Si1-C1 \\sim Si1-C4
 with sigma of 0.02
 C1-C3 \\sim C3-C2 \\sim C2-C1 \\sim C4-C6 \\sim C6-C5 \\sim C4-C5
 with sigma of 0.02
 O1-C39 \\sim O1-C46 \\sim O1-C43 \\sim O1-C41
 with sigma of 0.02
 C40-C39 \\sim C44-C43 \\sim C45-C44 \\sim C46-C45 \\sim C42-C41
 with sigma of 0.02
3. Uiso/Uaniso restraints and constraints
Si1 \\sim Si4 \\sim O1 \\sim C1 \\sim C2 \\sim C3 \\sim C4 \\sim C5 \\sim C6
\\sim C13 \\sim C14 \\sim C15 \\sim C16 \\sim C17 \\sim C18 \\sim C39 \\sim C40
\\sim C41 \\sim C42 \\sim C43 \\sim C44 \\sim C45 \\sim C46: within 2A with
sigma of 0.01 and sigma for terminal atoms of 0.02 within 2A
Uanis(C8) \\sim Ueq: with sigma of 0.01 and sigma for terminal atoms of 0.02
4. Others
 Sof(C16)=Sof(H16A)=Sof(H16B)=Sof(H16C)=Sof(C17)=Sof(H17A)=Sof(H17B)=Sof(H17C)=
 Sof(C18)=Sof(H18A)=Sof(H18B)=Sof(H18C)=1-FVAR(1)
 Sof(C13)=Sof(H13A)=Sof(H13B)=Sof(H13C)=Sof(C14)=Sof(H14A)=Sof(H14B)=Sof(H14C)=
 Sof(C15)=Sof(H15A)=Sof(H15B)=Sof(H15C)=FVAR(1)
 Sof(C4)=Sof(H4A)=Sof(H4B)=Sof(H4C)=Sof(C5)=Sof(H5A)=Sof(H5B)=Sof(H5C)=Sof(C6)=
 Sof(H6A)=Sof(H6B)=Sof(H6C)=1-FVAR(2)
 Sof(C1)=Sof(H1A)=Sof(H1B)=Sof(H1C)=Sof(C2)=Sof(H2A)=Sof(H2B)=Sof(H2C)=Sof(C3)=
 Sof(H3A)=Sof(H3B)=Sof(H3C)=FVAR(2)
 Fixed Sof: C39(0.6) H39A(0.6) H39B(0.6) C40(0.6) H40A(0.6) H40B(0.6)
 H40C(0.6) C41(0.6) H41A(0.6) H41B(0.6) C42(0.6) H42A(0.6) H42B(0.6) H42C(0.6)
 C43(0.4) H43A(0.4) H43B(0.4) C44(0.4) H44A(0.4) H44B(0.4) C45(0.4) H45A(0.4)
 H45B(0.4) C46(0.4) H46A(0.4) H46B(0.4)
5.a Secondary CH2 refined with riding coordinates:
 C19(H19A,H19B), C20(H20A,H20B), C21(H21A,H21B), C23(H23A,H23B), C25(H25A,
 H25B), C27(H27A,H27B), C29(H29A,H29B), C30(H30A,H30B), C31(H31A,H31B),
 C33(H33A,H33B), C35(H35A,H35B), C37(H37A,H37B), C39(H39A,H39B), C41(H41A,H41B),
  C43(H43A,H43B), C44(H44A,H44B), C45(H45A,H45B), C46(H46A,H46B)
5.b Idealised Me refined as rotating group:
 C1(H1A,H1B,H1C), C2(H2A,H2B,H2C), C3(H3A,H3B,H3C), C4(H4A,H4B,H4C), C5(H5A,
 H5B,H5C), C6(H6A,H6B,H6C), C7(H7A,H7B,H7C), C8(H8A,H8B,H8C), C9(H9A,H9B,H9C),
 C10(H10A,H10B,H10C), C11(H11A,H11B,H11C), C12(H12A,H12B,H12C), C13(H13A,H13B,
 H13C), C14(H14A,H14B,H14C), C15(H15A,H15B,H15C), C16(H16A,H16B,H16C), C17(H17A,
 H17B,H17C), C18(H18A,H18B,H18C), C22(H22A,H22B,H22C), C24(H24A,H24B,H24C),
 C26(H26A,H26B,H26C), C28(H28A,H28B,H28C), C32(H32A,H32B,H32C), C34(H34A,H34B,
 H34C), C36(H36A,H36B,H36C), C38(H38A,H38B,H38C), C40(H40A,H40B,H40C), C42(H42A,
 H42B,H42C)
;
_olex2_date_sample_data_collection 2023-05-12
_olex2_submission_special_instructions 'No special instructions were received'
_oxdiff_exptl_absorpt_empirical_details
;
Empirical correction (ABSPACK) includes:
- Absorption correction using spherical harmonics
- Frame scaling
- Detector area scaling
- B-factor correction
;
_oxdiff_exptl_absorpt_empirical_full_max 1.706
_oxdiff_exptl_absorpt_empirical_full_min 0.705

loop_
_space_group_symop_operation_xyz
'x, y, z'
'-x+1/2, y+1/2, -z+1/2'
'-x, -y, -z'
'x-1/2, -y-1/2, z-1/2'

loop_
_atom_site_label
_atom_site_type_symbol
_atom_site_fract_x
_atom_site_fract_y
_atom_site_fract_z
_atom_site_U_iso_or_equiv
_atom_site_adp_type
_atom_site_occupancy
_atom_site_site_symmetry_order
_atom_site_calc_flag
_atom_site_refinement_flags_posn
_atom_site_refinement_flags_adp
_atom_site_refinement_flags_occupancy
_atom_site_disorder_assembly
_atom_site_disorder_group
Yb1 Yb 0.67948(2) 0.38565(2) 0.21383(2) 0.04367(5) Uani 1 1 d . . . . .
Fe1 Fe 0.67605(3) 0.36519(2) 0.57412(2) 0.03217(8) Uani 1 1 d . . . . .
P1 P 0.62024(6) 0.30811(2) 0.54353(5) 0.04410(13) Uani 1 1 d . . . . .
P2 P 0.84632(5) 0.34090(2) 0.66271(4) 0.03634(11) Uani 1 1 d . . . . .
P3 P 0.51479(6) 0.37569(2) 0.65172(5) 0.04553(13) Uani 1 1 d . . . . .
P4 P 0.73626(6) 0.42116(2) 0.61511(4) 0.03774(12) Uani 1 1 d . . . . .
Si1 Si 0.76454(11) 0.43893(2) 0.03758(6) 0.0637(2) Uani 1 1 d D U . . .
Si2 Si 0.76640(10) 0.47551(2) 0.22272(6) 0.0600(2) Uani 1 1 d . . . . .
Si3 Si 0.91714(7) 0.32571(2) 0.20854(5) 0.04586(14) Uani 1 1 d . . . . .
Si4 Si 0.65659(9) 0.29759(2) 0.11180(7) 0.0628(2) Uani 1 1 d D U . . .
O1 O 0.4482(2) 0.39917(6) 0.17474(17) 0.0657(5) Uani 1 1 d D U . . .
N1 N 0.6676(2) 0.38142(5) 0.37891(16) 0.0477(5) Uani 1 1 d . . . . .
N2 N 0.67076(18) 0.37499(5) 0.45600(13) 0.0354(4) Uani 1 1 d . . . . .
N3 N 0.7457(2) 0.43976(5) 0.14942(15) 0.0484(5) Uani 1 1 d . . . . .
N4 N 0.7546(2) 0.32898(5) 0.17199(15) 0.0470(5) Uani 1 1 d . . . . .
C1 C 0.716(2) 0.3960(3) -0.0227(13) 0.080(4) Uani 0.49(3) 1 d D U P A 1
H1A H 0.717941 0.376421 0.022759 0.120 Uiso 0.49(3) 1 calc R U P A 1
H1B H 0.776329 0.390399 -0.065531 0.120 Uiso 0.49(3) 1 calc R U P A 1
H1C H 0.626697 0.398354 -0.057506 0.120 Uiso 0.49(3) 1 calc R U P A 1
C2 C 0.9519(11) 0.4418(4) 0.0415(15) 0.107(4) Uani 0.49(3) 1 d D U P A 1
H2A H 0.985232 0.464216 0.072699 0.161 Uiso 0.49(3) 1 calc R U P A 1
H2B H 0.971322 0.441676 -0.021818 0.161 Uiso 0.49(3) 1 calc R U P A 1
H2C H 0.994150 0.420889 0.075460 0.161 Uiso 0.49(3) 1 calc R U P A 1
C3 C 0.703(2) 0.4776(4) -0.0396(12) 0.092(4) Uani 0.49(3) 1 d D U P A 1
H3A H 0.673978 0.468643 -0.102718 0.138 Uiso 0.49(3) 1 calc R U P A 1
H3B H 0.772856 0.495433 -0.039800 0.138 Uiso 0.49(3) 1 calc R U P A 1
H3C H 0.628699 0.489081 -0.016915 0.138 Uiso 0.49(3) 1 calc R U P A 1
C4 C 0.6913(16) 0.3938(3) -0.0094(12) 0.073(3) Uani 0.51(3) 1 d D U P A 2
H4A H 0.744211 0.373810 0.020947 0.110 Uiso 0.51(3) 1 calc R U P A 2
H4B H 0.690654 0.392700 -0.076343 0.110 Uiso 0.51(3) 1 calc R U P A 2
H4C H 0.601511 0.391732 0.003083 0.110 Uiso 0.51(3) 1 calc R U P A 2
C5 C 0.9242(13) 0.4427(4) 0.0001(14) 0.099(4) Uani 0.51(3) 1 d D U P A 2
H5A H 0.969378 0.464463 0.027470 0.149 Uiso 0.51(3) 1 calc R U P A 2
H5B H 0.911721 0.444482 -0.067564 0.149 Uiso 0.51(3) 1 calc R U P A 2
H5C H 0.976939 0.421227 0.020346 0.149 Uiso 0.51(3) 1 calc R U P A 2
C6 C 0.6519(17) 0.4732(4) -0.0338(10) 0.078(3) Uani 0.51(3) 1 d D U P A 2
H6A H 0.567846 0.474022 -0.011423 0.117 Uiso 0.51(3) 1 calc R U P A 2
H6B H 0.637557 0.465964 -0.099025 0.117 Uiso 0.51(3) 1 calc R U P A 2
H6C H 0.692657 0.497284 -0.027411 0.117 Uiso 0.51(3) 1 calc R U P A 2
C7 C 0.6155(5) 0.48110(11) 0.2809(3) 0.0846(11) Uani 1 1 d . . . . .
H7A H 0.541935 0.489873 0.235450 0.127 Uiso 1 1 calc R U . . .
H7B H 0.634419 0.498636 0.331680 0.127 Uiso 1 1 calc R U . . .
H7C H 0.592659 0.457664 0.305528 0.127 Uiso 1 1 calc R U . . .
C8 C 0.7904(6) 0.52139(10) 0.1717(3) 0.1105(19) Uani 1 1 d . U . . .
H8A H 0.871361 0.521348 0.145208 0.166 Uiso 1 1 calc R U . . .
H8B H 0.796380 0.539878 0.220299 0.166 Uiso 1 1 calc R U . . .
H8C H 0.716036 0.526840 0.123009 0.166 Uiso 1 1 calc R U . . .
C9 C 0.9073(4) 0.46789(10) 0.3189(3) 0.0789(11) Uani 1 1 d . . . . .
H9A H 0.898111 0.444132 0.347102 0.118 Uiso 1 1 calc R U . . .
H9B H 0.907877 0.486888 0.365757 0.118 Uiso 1 1 calc R U . . .
H9C H 0.989507 0.468676 0.294062 0.118 Uiso 1 1 calc R U . . .
C10 C 1.0195(4) 0.32397(10) 0.1133(3) 0.0721(9) Uani 1 1 d . . . . .
H10A H 0.991363 0.303452 0.072313 0.108 Uiso 1 1 calc R U . . .
H10B H 1.111850 0.320982 0.140559 0.108 Uiso 1 1 calc R U . . .
H10C H 1.008304 0.346579 0.077720 0.108 Uiso 1 1 calc R U . . .
C11 C 0.9725(3) 0.28629(8) 0.2871(2) 0.0621(7) Uani 1 1 d . . . . .
H11A H 0.922284 0.285857 0.338275 0.093 Uiso 1 1 calc R U . . .
H11B H 1.065871 0.288898 0.311982 0.093 Uiso 1 1 calc R U . . .
H11C H 0.958132 0.263618 0.252004 0.093 Uiso 1 1 calc R U . . .
C12 C 0.9729(3) 0.36778(7) 0.2774(2) 0.0551(6) Uani 1 1 d . . . . .
H12A H 0.958441 0.389084 0.237012 0.083 Uiso 1 1 calc R U . . .
H12B H 1.066346 0.365704 0.302672 0.083 Uiso 1 1 calc R U . . .
H12C H 0.922923 0.370380 0.328318 0.083 Uiso 1 1 calc R U . . .
C13 C 0.4844(11) 0.3049(4) 0.1449(15) 0.092(4) Uani 0.43(3) 1 d D U P B 1
H13A H 0.489217 0.301238 0.211705 0.137 Uiso 0.43(3) 1 calc R U P B 1
H13B H 0.422699 0.287432 0.111284 0.137 Uiso 0.43(3) 1 calc R U P B 1
H13C H 0.454516 0.329591 0.128520 0.137 Uiso 0.43(3) 1 calc R U P B 1
C14 C 0.698(2) 0.2492(4) 0.1490(17) 0.059(3) Uani 0.43(3) 1 d D U P B 1
H14A H 0.786701 0.243469 0.138614 0.088 Uiso 0.43(3) 1 calc R U P B 1
H14B H 0.635375 0.232684 0.112753 0.088 Uiso 0.43(3) 1 calc R U P B 1
H14C H 0.693029 0.246547 0.214931 0.088 Uiso 0.43(3) 1 calc R U P B 1
C15 C 0.630(3) 0.2981(5) -0.0164(7) 0.105(5) Uani 0.43(3) 1 d D U P B 1
H15A H 0.610133 0.322882 -0.038529 0.158 Uiso 0.43(3) 1 calc R U P B 1
H15B H 0.556785 0.282109 -0.040356 0.158 Uiso 0.43(3) 1 calc R U P B 1
H15C H 0.709507 0.289614 -0.038017 0.158 Uiso 0.43(3) 1 calc R U P B 1
C16 C 0.4800(8) 0.3098(4) 0.1000(13) 0.097(4) Uani 0.57(3) 1 d D U P B 2
H16A H 0.452369 0.308483 0.160767 0.145 Uiso 0.57(3) 1 calc R U P B 2
H16B H 0.427913 0.292834 0.057407 0.145 Uiso 0.57(3) 1 calc R U P B 2
H16C H 0.466908 0.334520 0.075618 0.145 Uiso 0.57(3) 1 calc R U P B 2
C17 C 0.676(2) 0.2503(4) 0.1583(13) 0.067(3) Uani 0.57(3) 1 d D U P B 2
H17A H 0.767354 0.242782 0.163509 0.101 Uiso 0.57(3) 1 calc R U P B 2
H17B H 0.620269 0.233799 0.116180 0.101 Uiso 0.57(3) 1 calc R U P B 2
H17C H 0.649199 0.249433 0.219498 0.101 Uiso 0.57(3) 1 calc R U P B 2
C18 C 0.6917(14) 0.2934(2) -0.0137(5) 0.071(3) Uani 0.57(3) 1 d D U P B 2
H18A H 0.668416 0.316097 -0.047037 0.106 Uiso 0.57(3) 1 calc R U P B 2
H18B H 0.639558 0.273483 -0.045385 0.106 Uiso 0.57(3) 1 calc R U P B 2
H18C H 0.784979 0.288330 -0.012290 0.106 Uiso 0.57(3) 1 calc R U P B 2
C19 C 0.6940(3) 0.27882(7) 0.6406(2) 0.0538(6) Uani 1 1 d . . . . .
H19A H 0.646395 0.281578 0.693563 0.065 Uiso 1 1 calc R U . . .
H19B H 0.689651 0.253071 0.621254 0.065 Uiso 1 1 calc R U . . .
C20 C 0.8352(3) 0.29057(7) 0.6681(2) 0.0529(6) Uani 1 1 d . . . . .
H20A H 0.889255 0.279536 0.625683 0.063 Uiso 1 1 calc R U . . .
H20B H 0.869108 0.282154 0.731755 0.063 Uiso 1 1 calc R U . . .
C21 C 0.4511(3) 0.29074(9) 0.5214(3) 0.0674(8) Uani 1 1 d . . . . .
H21A H 0.453618 0.263895 0.521479 0.081 Uiso 1 1 calc R U . . .
H21B H 0.405590 0.298526 0.572411 0.081 Uiso 1 1 calc R U . . .
C22 C 0.3730(4) 0.30361(12) 0.4300(3) 0.0881(12) Uani 1 1 d . . . . .
H22A H 0.409379 0.292847 0.378540 0.132 Uiso 1 1 calc R U . . .
H22B H 0.377768 0.330101 0.426405 0.132 Uiso 1 1 calc R U . . .
H22C H 0.281354 0.296161 0.426033 0.132 Uiso 1 1 calc R U . . .
C23 C 0.6873(4) 0.28928(7) 0.4447(2) 0.0598(7) Uani 1 1 d . . . . .
H23A H 0.646162 0.302245 0.388108 0.072 Uiso 1 1 calc R U . . .
H23B H 0.782192 0.294781 0.453992 0.072 Uiso 1 1 calc R U . . .
C24 C 0.6702(5) 0.24867(9) 0.4269(3) 0.0862(12) Uani 1 1 d . . . . .
H24A H 0.723922 0.241103 0.381066 0.129 Uiso 1 1 calc R U . . .
H24B H 0.577975 0.243407 0.403354 0.129 Uiso 1 1 calc R U . . .
H24C H 0.697824 0.235394 0.484814 0.129 Uiso 1 1 calc R U . . .
C25 C 0.8823(3) 0.35232(8) 0.78781(18) 0.0498(6) Uani 1 1 d . . . . .
H25A H 0.873232 0.378914 0.793532 0.060 Uiso 1 1 calc R U . . .
H25B H 0.813356 0.341047 0.817879 0.060 Uiso 1 1 calc R U . . .
C26 C 1.0141(4) 0.34158(12) 0.8434(2) 0.0780(10) Uani 1 1 d . . . . .
H26A H 1.083889 0.355132 0.820851 0.117 Uiso 1 1 calc R U . . .
H26B H 1.028087 0.315517 0.836212 0.117 Uiso 1 1 calc R U . . .
H26C H 1.015156 0.347161 0.908957 0.117 Uiso 1 1 calc R U . . .
C27 C 1.0117(2) 0.34496(7) 0.63043(17) 0.0425(5) Uani 1 1 d . . . . .
H27A H 1.045603 0.369739 0.645249 0.051 Uiso 1 1 calc R U . . .
H27B H 1.071613 0.327649 0.667847 0.051 Uiso 1 1 calc R U . . .
C28 C 1.0111(3) 0.33745(8) 0.52828(19) 0.0500(6) Uani 1 1 d . . . . .
H28A H 0.938553 0.350619 0.491173 0.075 Uiso 1 1 calc R U . . .
H28B H 1.000200 0.311371 0.516509 0.075 Uiso 1 1 calc R U . . .
H28C H 1.094132 0.345511 0.511297 0.075 Uiso 1 1 calc R U . . .
C29 C 0.5267(3) 0.42170(9) 0.7054(3) 0.0656(8) Uani 1 1 d . . . . .
H29A H 0.468512 0.438694 0.665581 0.079 Uiso 1 1 calc R U . . .
H29B H 0.497614 0.420626 0.766482 0.079 Uiso 1 1 calc R U . . .
C30 C 0.6665(3) 0.43529(8) 0.71746(19) 0.0523(6) Uani 1 1 d . . . . .
H30A H 0.718230 0.424908 0.774337 0.063 Uiso 1 1 calc R U . . .
H30B H 0.668245 0.462055 0.723006 0.063 Uiso 1 1 calc R U . . .
C31 C 0.4942(3) 0.34610(10) 0.7515(2) 0.0622(7) Uani 1 1 d . . . . .
H31A H 0.489963 0.320704 0.729247 0.075 Uiso 1 1 calc R U . . .
H31B H 0.574542 0.348344 0.798213 0.075 Uiso 1 1 calc R U . . .
C32 C 0.3773(4) 0.35224(15) 0.8010(3) 0.0931(14) Uani 1 1 d . . . . .
H32A H 0.296087 0.346898 0.758500 0.140 Uiso 1 1 calc R U . . .
H32B H 0.376400 0.377547 0.821278 0.140 Uiso 1 1 calc R U . . .
H32C H 0.384495 0.336196 0.854949 0.140 Uiso 1 1 calc R U . . .
C33 C 0.3430(3) 0.37796(9) 0.5919(3) 0.0616(7) Uani 1 1 d . . . . .
H33A H 0.311001 0.353013 0.576771 0.074 Uiso 1 1 calc R U . . .
H33B H 0.288374 0.388591 0.634544 0.074 Uiso 1 1 calc R U . . .
C34 C 0.3256(3) 0.40024(10) 0.5035(3) 0.0716(9) Uani 1 1 d . . . . .
H34A H 0.387215 0.391780 0.464050 0.107 Uiso 1 1 calc R U . . .
H34B H 0.342502 0.425847 0.518932 0.107 Uiso 1 1 calc R U . . .
H34C H 0.235773 0.397463 0.470478 0.107 Uiso 1 1 calc R U . . .
C35 C 0.9069(3) 0.43693(6) 0.64867(19) 0.0480(5) Uani 1 1 d . . . . .
H35A H 0.905768 0.461480 0.675884 0.058 Uiso 1 1 calc R U . . .
H35B H 0.952380 0.420601 0.697296 0.058 Uiso 1 1 calc R U . . .
C36 C 0.9847(3) 0.43830(8) 0.5695(2) 0.0582(7) Uani 1 1 d . . . . .
H36A H 0.955040 0.458887 0.529102 0.087 Uiso 1 1 calc R U . . .
H36B H 0.971397 0.415735 0.533782 0.087 Uiso 1 1 calc R U . . .
H36C H 1.077976 0.441150 0.594437 0.087 Uiso 1 1 calc R U . . .
C37 C 0.6717(3) 0.45488(6) 0.5268(2) 0.0537(6) Uani 1 1 d . . . . .
H37A H 0.713532 0.450495 0.471677 0.064 Uiso 1 1 calc R U . . .
H37B H 0.576846 0.450223 0.508113 0.064 Uiso 1 1 calc R U . . .
C38 C 0.6890(4) 0.49506(8) 0.5521(3) 0.0750(10) Uani 1 1 d . . . . .
H38A H 0.648148 0.509909 0.499649 0.113 Uiso 1 1 calc R U . . .
H38B H 0.782546 0.500786 0.566637 0.113 Uiso 1 1 calc R U . . .
H38C H 0.647362 0.500206 0.606078 0.113 Uiso 1 1 calc R U . . .
C39 C 0.3474(18) 0.3935(4) 0.2309(15) 0.082(2) Uani 0.6 1 d D U P C 1
H39A H 0.382578 0.377073 0.282471 0.099 Uiso 0.6 1 calc R U P C 1
H39B H 0.273015 0.380949 0.192635 0.099 Uiso 0.6 1 calc R U P C 1
C40 C 0.2975(8) 0.4257(2) 0.2699(6) 0.0826(17) Uani 0.6 1 d D U P C 1
H40A H 0.277928 0.444291 0.221661 0.124 Uiso 0.6 1 calc R U P C 1
H40B H 0.363424 0.435024 0.320220 0.124 Uiso 0.6 1 calc R U P C 1
H40C H 0.217450 0.419663 0.294085 0.124 Uiso 0.6 1 calc R U P C 1
C41 C 0.3953(11) 0.4173(3) 0.0874(6) 0.083(2) Uani 0.6 1 d D U P C 1
H41A H 0.356728 0.440602 0.103150 0.100 Uiso 0.6 1 calc R U P C 1
H41B H 0.470128 0.423312 0.055913 0.100 Uiso 0.6 1 calc R U P C 1
C42 C 0.2998(11) 0.3992(3) 0.0219(8) 0.133(4) Uani 0.6 1 d D U P C 1
H42A H 0.304357 0.408252 -0.040421 0.199 Uiso 0.6 1 calc R U P C 1
H42B H 0.212361 0.403925 0.036622 0.199 Uiso 0.6 1 calc R U P C 1
H42C H 0.316935 0.373083 0.024491 0.199 Uiso 0.6 1 calc R U P C 1
C43 C 0.357(3) 0.3885(6) 0.234(2) 0.086(3) Uani 0.4 1 d D U P C 2
H43A H 0.318756 0.364462 0.216761 0.103 Uiso 0.4 1 calc R U P C 2
H43B H 0.400044 0.387945 0.299992 0.103 Uiso 0.4 1 calc R U P C 2
C44 C 0.2606(16) 0.4166(4) 0.2183(13) 0.115(3) Uani 0.4 1 d D U P C 2
H44A H 0.173337 0.405714 0.197123 0.138 Uiso 0.4 1 calc R U P C 2
H44B H 0.257441 0.429836 0.276680 0.138 Uiso 0.4 1 calc R U P C 2
C45 C 0.2896(13) 0.4397(4) 0.1539(11) 0.114(3) Uani 0.4 1 d D U P C 2
H45A H 0.315402 0.463408 0.183206 0.136 Uiso 0.4 1 calc R U P C 2
H45B H 0.210941 0.443620 0.106404 0.136 Uiso 0.4 1 calc R U P C 2
C46 C 0.3946(17) 0.4261(4) 0.1099(11) 0.090(3) Uani 0.4 1 d D U P C 2
H46A H 0.361367 0.415519 0.048434 0.108 Uiso 0.4 1 calc R U P C 2
H46B H 0.459363 0.445313 0.103269 0.108 Uiso 0.4 1 calc R U P C 2

loop_
_atom_site_aniso_label
_atom_site_aniso_U_11
_atom_site_aniso_U_22
_atom_site_aniso_U_33
_atom_site_aniso_U_23
_atom_site_aniso_U_13
_atom_site_aniso_U_12
Yb1 0.06109(9) 0.03061(7) 0.03996(7) 0.00135(4) 0.01021(6) -0.00329(5)
Fe1 0.03049(16) 0.02854(15) 0.03786(16) 0.00158(12) 0.00671(12) -0.00021(11)
P1 0.0449(3) 0.0331(3) 0.0546(3) 0.0015(2) 0.0095(3) -0.0093(2)
P2 0.0352(3) 0.0333(2) 0.0408(3) 0.0051(2) 0.0074(2) 0.00402(19)
P3 0.0338(3) 0.0531(3) 0.0514(3) 0.0014(3) 0.0121(2) 0.0035(2)
P4 0.0417(3) 0.0298(2) 0.0414(3) -0.00219(19) 0.0056(2) 0.0021(2)
Si1 0.1021(7) 0.0426(4) 0.0536(4) 0.0098(3) 0.0340(4) 0.0086(4)
Si2 0.0916(6) 0.0310(3) 0.0544(4) 0.0010(3) 0.0036(4) -0.0070(3)
Si3 0.0552(4) 0.0369(3) 0.0464(3) -0.0017(2) 0.0112(3) -0.0020(3)
Si4 0.0723(5) 0.0350(3) 0.0736(5) -0.0081(3) -0.0102(4) -0.0060(3)
O1 0.0659(13) 0.0596(11) 0.0738(14) 0.0080(10) 0.0176(11) -0.0016(10)
N1 0.0632(14) 0.0352(9) 0.0450(11) 0.0005(8) 0.0097(10) -0.0021(9)
N2 0.0379(9) 0.0280(8) 0.0408(10) 0.0001(7) 0.0075(7) -0.0017(7)
N3 0.0672(14) 0.0351(9) 0.0435(10) 0.0027(8) 0.0104(10) -0.0049(9)
N4 0.0605(13) 0.0321(9) 0.0467(11) -0.0026(8) 0.0042(9) -0.0036(8)
C1 0.156(9) 0.050(4) 0.044(6) 0.009(3) 0.042(5) 0.019(5)
C2 0.134(9) 0.106(6) 0.101(9) 0.032(7) 0.077(7) 0.006(6)
C3 0.168(11) 0.058(5) 0.056(5) 0.015(4) 0.037(7) 0.014(7)
C4 0.127(8) 0.065(5) 0.033(5) -0.007(4) 0.026(5) -0.012(5)
C5 0.104(7) 0.115(7) 0.095(8) 0.026(7) 0.059(6) 0.001(6)
C6 0.135(9) 0.057(5) 0.044(4) 0.018(3) 0.022(6) 0.025(6)
C7 0.107(3) 0.069(2) 0.080(2) -0.0158(18) 0.021(2) 0.022(2)
C8 0.195(6) 0.0428(17) 0.088(3) 0.0100(17) 0.007(3) -0.029(2)
C9 0.099(3) 0.0584(18) 0.072(2) -0.0092(15) -0.008(2) -0.0133(17)
C10 0.086(2) 0.0688(19) 0.070(2) -0.0070(15) 0.0359(18) -0.0002(17)
C11 0.0631(18) 0.0507(14) 0.0704(19) 0.0081(13) 0.0050(15) 0.0052(12)
C12 0.0599(16) 0.0483(13) 0.0554(15) -0.0061(11) 0.0050(12) -0.0084(11)
C13 0.067(5) 0.055(5) 0.135(10) -0.020(7) -0.036(7) 0.004(4)
C14 0.073(9) 0.034(5) 0.073(6) -0.005(4) 0.024(5) -0.008(4)
C15 0.135(11) 0.081(7) 0.077(6) -0.009(5) -0.050(7) -0.020(8)
C16 0.060(4) 0.077(5) 0.137(9) -0.025(6) -0.033(5) 0.003(3)
C17 0.063(6) 0.043(4) 0.097(7) -0.010(4) 0.020(4) -0.012(3)
C18 0.099(7) 0.050(3) 0.051(3) -0.009(2) -0.023(3) -0.002(4)
C19 0.0610(16) 0.0357(11) 0.0670(17) 0.0115(11) 0.0171(13) -0.0037(10)
C20 0.0572(15) 0.0362(11) 0.0648(16) 0.0109(11) 0.0086(13) 0.0056(10)
C21 0.0522(16) 0.0536(15) 0.095(2) 0.0004(15) 0.0064(16) -0.0204(13)
C22 0.064(2) 0.086(3) 0.105(3) -0.007(2) -0.013(2) -0.0161(18)
C23 0.078(2) 0.0416(13) 0.0621(17) -0.0116(12) 0.0172(15) -0.0142(12)
C24 0.129(4) 0.0454(16) 0.088(3) -0.0171(16) 0.028(2) -0.0128(18)
C25 0.0498(14) 0.0597(15) 0.0404(12) 0.0047(10) 0.0086(10) 0.0092(11)
C26 0.071(2) 0.112(3) 0.0468(15) 0.0068(17) -0.0018(15) 0.029(2)
C27 0.0364(11) 0.0447(12) 0.0467(12) 0.0015(9) 0.0082(9) 0.0060(9)
C28 0.0403(12) 0.0621(15) 0.0490(13) -0.0025(11) 0.0117(10) 0.0016(11)
C29 0.0563(17) 0.0674(18) 0.078(2) -0.0151(15) 0.0257(15) 0.0116(14)
C30 0.0616(16) 0.0471(13) 0.0496(14) -0.0091(10) 0.0131(12) 0.0072(11)
C31 0.0471(15) 0.087(2) 0.0556(16) 0.0131(14) 0.0186(12) 0.0004(14)
C32 0.059(2) 0.150(4) 0.077(2) 0.026(3) 0.0346(19) 0.009(2)
C33 0.0356(13) 0.0736(18) 0.076(2) 0.0080(15) 0.0107(13) 0.0060(12)
C34 0.0482(16) 0.077(2) 0.086(2) 0.0165(18) -0.0002(15) 0.0083(14)
C35 0.0511(14) 0.0362(11) 0.0549(14) -0.0063(10) 0.0037(11) -0.0077(9)
C36 0.0591(17) 0.0478(14) 0.0692(18) 0.0004(12) 0.0157(14) -0.0100(12)
C37 0.0673(17) 0.0333(11) 0.0566(15) 0.0037(10) -0.0014(13) 0.0066(11)
C38 0.104(3) 0.0337(13) 0.083(2) 0.0003(13) 0.003(2) 0.0111(14)
C39 0.078(4) 0.075(4) 0.100(4) 0.007(4) 0.032(4) -0.004(3)
C40 0.078(4) 0.083(4) 0.093(4) -0.013(3) 0.032(4) -0.005(3)
C41 0.078(3) 0.082(4) 0.089(4) 0.017(3) 0.010(3) 0.011(3)
C42 0.131(7) 0.136(7) 0.114(7) 0.036(6) -0.029(6) -0.007(6)
C43 0.078(5) 0.081(5) 0.105(5) 0.004(5) 0.030(5) -0.010(4)
C44 0.093(5) 0.112(6) 0.144(6) 0.008(5) 0.028(5) 0.001(5)
C45 0.093(5) 0.110(5) 0.137(6) 0.030(5) 0.014(5) 0.028(4)
C46 0.079(4) 0.080(5) 0.110(6) 0.029(5) 0.011(5) 0.018(4)

loop_
_atom_type_symbol
_atom_type_description
_atom_type_scat_dispersion_real
_atom_type_scat_dispersion_imag
_atom_type_scat_source
C C 0.0181 0.0091 'International Tables Vol C Tables 4.2.6.8 and 6.1.1.4'
H H 0.0000 0.0000 'International Tables Vol C Tables 4.2.6.8 and 6.1.1.4'
Fe Fe -1.1336 3.1974 'International Tables Vol C Tables 4.2.6.8 and 6.1.1.4'
N N 0.0311 0.0180 'International Tables Vol C Tables 4.2.6.8 and 6.1.1.4'
O O 0.0492 0.0322 'International Tables Vol C Tables 4.2.6.8 and 6.1.1.4'
P P 0.2955 0.4335 'International Tables Vol C Tables 4.2.6.8 and 6.1.1.4'
Si Si 0.2541 0.3302 'International Tables Vol C Tables 4.2.6.8 and 6.1.1.4'
Yb Yb -7.2108 4.4329 'International Tables Vol C Tables 4.2.6.8 and 6.1.1.4'

loop_
_exptl_crystal_face_index_h
_exptl_crystal_face_index_k
_exptl_crystal_face_index_l
_exptl_crystal_face_perp_dist
0 -1 0 0.1392
-1 0 2 0.2228
0 1 1 0.1189
0 2 1 0.1261
0 -1 -1 0.1225
0 -1 1 0.1206
0 1 2 0.1214
-2 -2 -1 0.2141
2 -1 1 0.2268
-1 -2 0 0.2060
1 2 0 0.2437
-2 1 0 0.2164
2 -1 0 0.2426
1 -2 0 0.2124
-1 2 0 0.2036
-5 -15 3 0.2000
0 -24 2 0.1342
-6 13 1 0.2054
0 24 -1 0.1361
5 14 -3 0.2261
5 -15 -1 0.2025
3 17 -6 0.1779
3 -17 -6 0.1720
-3 -17 6 0.1673
-3 17 6 0.1783
0 24 0 0.1396
1 18 -6 0.1285
1 -1 -9 0.1277
0 -15 -7 0.1195
-1 1 9 0.1296
-1 -16 7 0.1344
0 21 4 0.1398
0 -2 1 0.1218
0 2 -1 0.1172
-2 -16 -6 0.1387
1 -6 9 0.1152
2 5 8 0.1315
2 17 6 0.1501
0 18 -6 0.1096
-1 8 -9 0.1115
-2 -12 -7 0.1336
1 -18 6 0.1210
3 -4 7 0.1570
-3 -14 -5 0.1628
0 -21 4 0.1187
-1 11 9 0.1277
-2 -11 8 0.1377
-2 15 -6 0.1171
-5 14 -3 0.1750
-1 -14 -7 0.1122
4 -14 4 0.1744
5 8 3 0.2302

loop_
_geom_angle_atom_site_label_1
_geom_angle_atom_site_label_2
_geom_angle_atom_site_label_3
_geom_angle
_geom_angle_site_symmetry_1
_geom_angle_site_symmetry_3
_geom_angle_publ_flag
Si1 Yb1 Si4 102.20(2) . . ?
Si2 Yb1 Si1 52.00(2) . . ?
Si2 Yb1 Si4 153.43(2) . . ?
Si3 Yb1 Si1 94.55(2) . . ?
Si3 Yb1 Si2 116.95(2) . . ?
Si3 Yb1 Si4 51.822(19) . . ?
O1 Yb1 Si1 94.04(6) . . ?
O1 Yb1 Si2 93.05(6) . . ?
O1 Yb1 Si3 147.18(6) . . ?
O1 Yb1 Si4 95.38(6) . . ?
O1 Yb1 N1 92.15(8) . . ?
N1 Yb1 Si1 146.25(5) . . ?
N1 Yb1 Si2 94.58(5) . . ?
N1 Yb1 Si3 98.00(6) . . ?
N1 Yb1 Si4 110.20(5) . . ?
N3 Yb1 Si1 25.43(5) . . ?
N3 Yb1 Si2 26.57(6) . . ?
N3 Yb1 Si3 106.77(6) . . ?
N3 Yb1 Si4 127.36(6) . . ?
N3 Yb1 O1 94.19(8) . . ?
N3 Yb1 N1 121.00(7) . . ?
N4 Yb1 Si1 100.03(6) . . ?
N4 Yb1 Si2 140.71(6) . . ?
N4 Yb1 Si3 28.53(6) . . ?
N4 Yb1 Si4 23.29(6) . . ?
N4 Yb1 O1 118.65(8) . . ?
N4 Yb1 N1 105.92(7) . . ?
N4 Yb1 N3 121.23(8) . . ?
P1 Fe1 P4 175.92(3) . . ?
P2 Fe1 P1 83.63(2) . . ?
P2 Fe1 P3 111.67(3) . . ?
P2 Fe1 P4 93.29(2) . . ?
P3 Fe1 P1 94.40(3) . . ?
P3 Fe1 P4 84.24(3) . . ?
N2 Fe1 P1 91.82(6) . . ?
N2 Fe1 P2 123.73(7) . . ?
N2 Fe1 P3 124.60(7) . . ?
N2 Fe1 P4 92.11(6) . . ?
C19 P1 Fe1 109.87(9) . . ?
C21 P1 Fe1 125.19(11) . . ?
C21 P1 C19 101.09(15) . . ?
C23 P1 Fe1 113.48(9) . . ?
C23 P1 C19 102.87(15) . . ?
C23 P1 C21 101.63(17) . . ?
C20 P2 Fe1 112.43(10) . . ?
C25 P2 Fe1 120.01(9) . . ?
C25 P2 C20 100.83(13) . . ?
C27 P2 Fe1 120.02(8) . . ?
C27 P2 C20 99.06(12) . . ?
C27 P2 C25 100.94(12) . . ?
C29 P3 Fe1 111.99(10) . . ?
C31 P3 Fe1 119.74(10) . . ?
C31 P3 C29 102.13(17) . . ?
C33 P3 Fe1 121.00(12) . . ?
C33 P3 C29 98.63(16) . . ?
C33 P3 C31 99.88(15) . . ?
C30 P4 Fe1 110.73(10) . . ?
C30 P4 C35 100.43(13) . . ?
C35 P4 Fe1 125.48(8) . . ?
C37 P4 Fe1 112.76(9) . . ?
C37 P4 C30 103.59(14) . . ?
C37 P4 C35 101.24(13) . . ?
N3 Si1 Yb1 37.01(7) . . ?
N3 Si1 C1 114.6(6) . . ?
N3 Si1 C2 104.3(6) . . ?
N3 Si1 C3 119.5(6) . . ?
N3 Si1 C4 105.3(6) . . ?
N3 Si1 C5 123.1(7) . . ?
N3 Si1 C6 111.2(5) . . ?
C1 Si1 Yb1 77.7(6) . . ?
C1 Si1 C2 104.8(6) . . ?
C1 Si1 C3 109.1(6) . . ?
C2 Si1 Yb1 112.7(5) . . ?
C3 Si1 Yb1 141.2(7) . . ?
C3 Si1 C2 102.6(5) . . ?
C4 Si1 Yb1 68.9(5) . . ?
C4 Si1 C6 102.1(6) . . ?
C5 Si1 Yb1 128.2(6) . . ?
C5 Si1 C4 106.4(6) . . ?
C5 Si1 C6 106.6(5) . . ?
C6 Si1 Yb1 125.1(5) . . ?
N3 Si2 Yb1 38.56(7) . . ?
N3 Si2 C7 109.88(16) . . ?
N3 Si2 C8 117.37(17) . . ?
N3 Si2 C9 111.19(15) . . ?
C7 Si2 Yb1 83.82(12) . . ?
C8 Si2 Yb1 154.70(15) . . ?
C8 Si2 C7 104.6(2) . . ?
C9 Si2 Yb1 92.90(11) . . ?
C9 Si2 C7 105.9(2) . . ?
C9 Si2 C8 107.2(2) . . ?
N4 Si3 Yb1 41.72(7) . . ?
N4 Si3 C10 114.93(16) . . ?
N4 Si3 C11 115.89(13) . . ?
N4 Si3 C12 108.21(12) . . ?
C10 Si3 Yb1 123.32(13) . . ?
C10 Si3 C12 105.25(15) . . ?
C11 Si3 Yb1 130.68(12) . . ?
C11 Si3 C10 105.89(17) . . ?
C11 Si3 C12 105.80(14) . . ?
C12 Si3 Yb1 66.61(10) . . ?
N4 Si4 Yb1 33.33(8) . . ?
N4 Si4 C13 105.8(5) . . ?
N4 Si4 C14 114.1(9) . . ?
N4 Si4 C15 119.8(5) . . ?
N4 Si4 C16 112.3(4) . . ?
N4 Si4 C17 115.5(7) . . ?
N4 Si4 C18 111.1(4) . . ?
C13 Si4 Yb1 76.7(5) . . ?
C14 Si4 Yb1 137.8(9) . . ?
C14 Si4 C13 103.4(7) . . ?
C15 Si4 Yb1 113.8(6) . . ?
C15 Si4 C13 105.3(5) . . ?
C15 Si4 C14 106.9(7) . . ?
C16 Si4 Yb1 79.3(4) . . ?
C16 Si4 C17 107.6(6) . . ?
C16 Si4 C18 105.5(4) . . ?
C17 Si4 Yb1 134.5(6) . . ?
C17 Si4 C18 104.2(5) . . ?
C18 Si4 Yb1 117.4(3) . . ?
C39 O1 Yb1 127.9(9) . . ?
C39 O1 C41 111.1(10) . . ?
C41 O1 Yb1 120.8(5) . . ?
C43 O1 Yb1 121.4(13) . . ?
C46 O1 Yb1 124.3(8) . . ?
C46 O1 C43 111.9(12) . . ?
N2 N1 Yb1 170.63(18) . . ?
N1 N2 Fe1 179.8(2) . . ?
Si1 N3 Yb1 117.56(11) . . ?
Si1 N3 Si2 127.56(13) . . ?
Si2 N3 Yb1 114.87(11) . . ?
Si3 N4 Yb1 109.75(10) . . ?
Si3 N4 Si4 126.85(13) . . ?
Si4 N4 Yb1 123.38(13) . . ?
Si1 C1 H1A 109.5 . . ?
Si1 C1 H1B 109.5 . . ?
Si1 C1 H1C 109.5 . . ?
H1A C1 H1B 109.5 . . ?
H1A C1 H1C 109.5 . . ?
H1B C1 H1C 109.5 . . ?
Si1 C2 H2A 109.5 . . ?
Si1 C2 H2B 109.5 . . ?
Si1 C2 H2C 109.5 . . ?
H2A C2 H2B 109.5 . . ?
H2A C2 H2C 109.5 . . ?
H2B C2 H2C 109.5 . . ?
Si1 C3 H3A 109.5 . . ?
Si1 C3 H3B 109.5 . . ?
Si1 C3 H3C 109.5 . . ?
H3A C3 H3B 109.5 . . ?
H3A C3 H3C 109.5 . . ?
H3B C3 H3C 109.5 . . ?
Si1 C4 H4A 109.5 . . ?
Si1 C4 H4B 109.5 . . ?
Si1 C4 H4C 109.5 . . ?
H4A C4 H4B 109.5 . . ?
H4A C4 H4C 109.5 . . ?
H4B C4 H4C 109.5 . . ?
Si1 C5 H5A 109.5 . . ?
Si1 C5 H5B 109.5 . . ?
Si1 C5 H5C 109.5 . . ?
H5A C5 H5B 109.5 . . ?
H5A C5 H5C 109.5 . . ?
H5B C5 H5C 109.5 . . ?
Si1 C6 H6A 109.5 . . ?
Si1 C6 H6B 109.5 . . ?
Si1 C6 H6C 109.5 . . ?
H6A C6 H6B 109.5 . . ?
H6A C6 H6C 109.5 . . ?
H6B C6 H6C 109.5 . . ?
Si2 C7 H7A 109.5 . . ?
Si2 C7 H7B 109.5 . . ?
Si2 C7 H7C 109.5 . . ?
H7A C7 H7B 109.5 . . ?
H7A C7 H7C 109.5 . . ?
H7B C7 H7C 109.5 . . ?
Si2 C8 H8A 109.5 . . ?
Si2 C8 H8B 109.5 . . ?
Si2 C8 H8C 109.5 . . ?
H8A C8 H8B 109.5 . . ?
H8A C8 H8C 109.5 . . ?
H8B C8 H8C 109.5 . . ?
Si2 C9 H9A 109.5 . . ?
Si2 C9 H9B 109.5 . . ?
Si2 C9 H9C 109.5 . . ?
H9A C9 H9B 109.5 . . ?
H9A C9 H9C 109.5 . . ?
H9B C9 H9C 109.5 . . ?
Si3 C10 H10A 109.5 . . ?
Si3 C10 H10B 109.5 . . ?
Si3 C10 H10C 109.5 . . ?
H10A C10 H10B 109.5 . . ?
H10A C10 H10C 109.5 . . ?
H10B C10 H10C 109.5 . . ?
Si3 C11 H11A 109.5 . . ?
Si3 C11 H11B 109.5 . . ?
Si3 C11 H11C 109.5 . . ?
H11A C11 H11B 109.5 . . ?
H11A C11 H11C 109.5 . . ?
H11B C11 H11C 109.5 . . ?
Si3 C12 H12A 109.5 . . ?
Si3 C12 H12B 109.5 . . ?
Si3 C12 H12C 109.5 . . ?
H12A C12 H12B 109.5 . . ?
H12A C12 H12C 109.5 . . ?
H12B C12 H12C 109.5 . . ?
Si4 C13 H13A 109.5 . . ?
Si4 C13 H13B 109.5 . . ?
Si4 C13 H13C 109.5 . . ?
H13A C13 H13B 109.5 . . ?
H13A C13 H13C 109.5 . . ?
H13B C13 H13C 109.5 . . ?
Si4 C14 H14A 109.5 . . ?
Si4 C14 H14B 109.5 . . ?
Si4 C14 H14C 109.5 . . ?
H14A C14 H14B 109.5 . . ?
H14A C14 H14C 109.5 . . ?
H14B C14 H14C 109.5 . . ?
Si4 C15 H15A 109.5 . . ?
Si4 C15 H15B 109.5 . . ?
Si4 C15 H15C 109.5 . . ?
H15A C15 H15B 109.5 . . ?
H15A C15 H15C 109.5 . . ?
H15B C15 H15C 109.5 . . ?
Si4 C16 H16A 109.5 . . ?
Si4 C16 H16B 109.5 . . ?
Si4 C16 H16C 109.5 . . ?
H16A C16 H16B 109.5 . . ?
H16A C16 H16C 109.5 . . ?
H16B C16 H16C 109.5 . . ?
Si4 C17 H17A 109.5 . . ?
Si4 C17 H17B 109.5 . . ?
Si4 C17 H17C 109.5 . . ?
H17A C17 H17B 109.5 . . ?
H17A C17 H17C 109.5 . . ?
H17B C17 H17C 109.5 . . ?
Si4 C18 H18A 109.5 . . ?
Si4 C18 H18B 109.5 . . ?
Si4 C18 H18C 109.5 . . ?
H18A C18 H18B 109.5 . . ?
H18A C18 H18C 109.5 . . ?
H18B C18 H18C 109.5 . . ?
P1 C19 H19A 110.3 . . ?
P1 C19 H19B 110.3 . . ?
H19A C19 H19B 108.5 . . ?
C20 C19 P1 107.19(17) . . ?
C20 C19 H19A 110.3 . . ?
C20 C19 H19B 110.3 . . ?
P2 C20 H20A 109.7 . . ?
P2 C20 H20B 109.7 . . ?
C19 C20 P2 109.74(18) . . ?
C19 C20 H20A 109.7 . . ?
C19 C20 H20B 109.7 . . ?
H20A C20 H20B 108.2 . . ?
P1 C21 H21A 108.9 . . ?
P1 C21 H21B 108.9 . . ?
H21A C21 H21B 107.7 . . ?
C22 C21 P1 113.5(3) . . ?
C22 C21 H21A 108.9 . . ?
C22 C21 H21B 108.9 . . ?
C21 C22 H22A 109.5 . . ?
C21 C22 H22B 109.5 . . ?
C21 C22 H22C 109.5 . . ?
H22A C22 H22B 109.5 . . ?
H22A C22 H22C 109.5 . . ?
H22B C22 H22C 109.5 . . ?
P1 C23 H23A 108.0 . . ?
P1 C23 H23B 108.0 . . ?
H23A C23 H23B 107.3 . . ?
C24 C23 P1 117.1(2) . . ?
C24 C23 H23A 108.0 . . ?
C24 C23 H23B 108.0 . . ?
C23 C24 H24A 109.5 . . ?
C23 C24 H24B 109.5 . . ?
C23 C24 H24C 109.5 . . ?
H24A C24 H24B 109.5 . . ?
H24A C24 H24C 109.5 . . ?
H24B C24 H24C 109.5 . . ?
P2 C25 H25A 107.6 . . ?
P2 C25 H25B 107.6 . . ?
H25A C25 H25B 107.0 . . ?
C26 C25 P2 119.0(2) . . ?
C26 C25 H25A 107.6 . . ?
C26 C25 H25B 107.6 . . ?
C25 C26 H26A 109.5 . . ?
C25 C26 H26B 109.5 . . ?
C25 C26 H26C 109.5 . . ?
H26A C26 H26B 109.5 . . ?
H26A C26 H26C 109.5 . . ?
H26B C26 H26C 109.5 . . ?
P2 C27 H27A 109.1 . . ?
P2 C27 H27B 109.1 . . ?
H27A C27 H27B 107.8 . . ?
C28 C27 P2 112.45(17) . . ?
C28 C27 H27A 109.1 . . ?
C28 C27 H27B 109.1 . . ?
C27 C28 H28A 109.5 . . ?
C27 C28 H28B 109.5 . . ?
C27 C28 H28C 109.5 . . ?
H28A C28 H28B 109.5 . . ?
H28A C28 H28C 109.5 . . ?
H28B C28 H28C 109.5 . . ?
P3 C29 H29A 109.6 . . ?
P3 C29 H29B 109.6 . . ?
H29A C29 H29B 108.1 . . ?
C30 C29 P3 110.20(19) . . ?
C30 C29 H29A 109.6 . . ?
C30 C29 H29B 109.6 . . ?
P4 C30 H30A 110.1 . . ?
P4 C30 H30B 110.1 . . ?
C29 C30 P4 107.9(2) . . ?
C29 C30 H30A 110.1 . . ?
C29 C30 H30B 110.1 . . ?
H30A C30 H30B 108.4 . . ?
P3 C31 H31A 107.5 . . ?
P3 C31 H31B 107.5 . . ?
H31A C31 H31B 107.0 . . ?
C32 C31 P3 119.2(3) . . ?
C32 C31 H31A 107.5 . . ?
C32 C31 H31B 107.5 . . ?
C31 C32 H32A 109.5 . . ?
C31 C32 H32B 109.5 . . ?
C31 C32 H32C 109.5 . . ?
H32A C32 H32B 109.5 . . ?
H32A C32 H32C 109.5 . . ?
H32B C32 H32C 109.5 . . ?
P3 C33 H33A 108.9 . . ?
P3 C33 H33B 108.9 . . ?
H33A C33 H33B 107.7 . . ?
C34 C33 P3 113.4(2) . . ?
C34 C33 H33A 108.9 . . ?
C34 C33 H33B 108.9 . . ?
C33 C34 H34A 109.5 . . ?
C33 C34 H34B 109.5 . . ?
C33 C34 H34C 109.5 . . ?
H34A C34 H34B 109.5 . . ?
H34A C34 H34C 109.5 . . ?
H34B C34 H34C 109.5 . . ?
P4 C35 H35A 108.7 . . ?
P4 C35 H35B 108.7 . . ?
H35A C35 H35B 107.6 . . ?
C36 C35 P4 114.3(2) . . ?
C36 C35 H35A 108.7 . . ?
C36 C35 H35B 108.7 . . ?
C35 C36 H36A 109.5 . . ?
C35 C36 H36B 109.5 . . ?
C35 C36 H36C 109.5 . . ?
H36A C36 H36B 109.5 . . ?
H36A C36 H36C 109.5 . . ?
H36B C36 H36C 109.5 . . ?
P4 C37 H37A 107.8 . . ?
P4 C37 H37B 107.8 . . ?
H37A C37 H37B 107.1 . . ?
C38 C37 P4 118.0(2) . . ?
C38 C37 H37A 107.8 . . ?
C38 C37 H37B 107.8 . . ?
C37 C38 H38A 109.5 . . ?
C37 C38 H38B 109.5 . . ?
C37 C38 H38C 109.5 . . ?
H38A C38 H38B 109.5 . . ?
H38A C38 H38C 109.5 . . ?
H38B C38 H38C 109.5 . . ?
O1 C39 H39A 108.2 . . ?
O1 C39 H39B 108.2 . . ?
O1 C39 C40 116.3(10) . . ?
H39A C39 H39B 107.4 . . ?
C40 C39 H39A 108.2 . . ?
C40 C39 H39B 108.2 . . ?
C39 C40 H40A 109.5 . . ?
C39 C40 H40B 109.5 . . ?
C39 C40 H40C 109.5 . . ?
H40A C40 H40B 109.5 . . ?
H40A C40 H40C 109.5 . . ?
H40B C40 H40C 109.5 . . ?
O1 C41 H41A 107.5 . . ?
O1 C41 H41B 107.5 . . ?
H41A C41 H41B 107.0 . . ?
C42 C41 O1 119.4(8) . . ?
C42 C41 H41A 107.5 . . ?
C42 C41 H41B 107.5 . . ?
C41 C42 H42A 109.5 . . ?
C41 C42 H42B 109.5 . . ?
C41 C42 H42C 109.5 . . ?
H42A C42 H42B 109.5 . . ?
H42A C42 H42C 109.5 . . ?
H42B C42 H42C 109.5 . . ?
O1 C43 H43A 111.3 . . ?
O1 C43 H43B 111.3 . . ?
H43A C43 H43B 109.2 . . ?
C44 C43 O1 102.3(13) . . ?
C44 C43 H43A 111.3 . . ?
C44 C43 H43B 111.3 . . ?
C43 C44 H44A 109.7 . . ?
C43 C44 H44B 109.7 . . ?
H44A C44 H44B 108.2 . . ?
C45 C44 C43 110.0(14) . . ?
C45 C44 H44A 109.7 . . ?
C45 C44 H44B 109.7 . . ?
C44 C45 H45A 109.3 . . ?
C44 C45 H45B 109.3 . . ?
C44 C45 C46 111.5(12) . . ?
H45A C45 H45B 108.0 . . ?
C46 C45 H45A 109.3 . . ?
C46 C45 H45B 109.3 . . ?
O1 C46 C45 100.7(10) . . ?
O1 C46 H46A 111.6 . . ?
O1 C46 H46B 111.6 . . ?
C45 C46 H46A 111.6 . . ?
C45 C46 H46B 111.6 . . ?
H46A C46 H46B 109.4 . . ?

loop_
_geom_bond_atom_site_label_1
_geom_bond_atom_site_label_2
_geom_bond_distance
_geom_bond_site_symmetry_2
_geom_bond_publ_flag
Yb1 Si1 3.4708(8) . ?
Yb1 Si2 3.4300(7) . ?
Yb1 Si3 3.3182(7) . ?
Yb1 Si4 3.5658(7) . ?
Yb1 O1 2.420(2) . ?
Yb1 N1 2.446(2) . ?
Yb1 N3 2.357(2) . ?
Yb1 N4 2.346(2) . ?
Fe1 P1 2.2086(6) . ?
Fe1 P2 2.1995(6) . ?
Fe1 P3 2.2040(7) . ?
Fe1 P4 2.2099(6) . ?
Fe1 N2 1.7589(19) . ?
P1 C19 1.847(3) . ?
P1 C21 1.843(3) . ?
P1 C23 1.842(3) . ?
P2 C20 1.862(2) . ?
P2 C25 1.856(3) . ?
P2 C27 1.856(2) . ?
P3 C29 1.865(3) . ?
P3 C31 1.863(3) . ?
P3 C33 1.851(3) . ?
P4 C30 1.843(3) . ?
P4 C35 1.848(3) . ?
P4 C37 1.839(3) . ?
Si1 N3 1.681(2) . ?
Si1 C1 1.842(10) . ?
Si1 C2 1.935(10) . ?
Si1 C3 1.866(9) . ?
Si1 C4 1.909(9) . ?
Si1 C5 1.831(8) . ?
Si1 C6 1.910(8) . ?
Si2 N3 1.691(2) . ?
Si2 C7 1.911(4) . ?
Si2 C8 1.882(4) . ?
Si2 C9 1.874(4) . ?
Si3 N4 1.684(2) . ?
Si3 C10 1.886(3) . ?
Si3 C11 1.883(3) . ?
Si3 C12 1.888(3) . ?
Si4 N4 1.689(2) . ?
Si4 C13 1.942(11) . ?
Si4 C14 1.892(10) . ?
Si4 C15 1.851(10) . ?
Si4 C16 1.863(8) . ?
Si4 C17 1.871(9) . ?
Si4 C18 1.938(7) . ?
O1 C39 1.447(9) . ?
O1 C41 1.466(8) . ?
O1 C43 1.439(13) . ?
O1 C46 1.423(11) . ?
N1 N2 1.149(3) . ?
C1 H1A 0.9800 . ?
C1 H1B 0.9800 . ?
C1 H1C 0.9800 . ?
C2 H2A 0.9800 . ?
C2 H2B 0.9800 . ?
C2 H2C 0.9800 . ?
C3 H3A 0.9800 . ?
C3 H3B 0.9800 . ?
C3 H3C 0.9800 . ?
C4 H4A 0.9800 . ?
C4 H4B 0.9800 . ?
C4 H4C 0.9800 . ?
C5 H5A 0.9800 . ?
C5 H5B 0.9800 . ?
C5 H5C 0.9800 . ?
C6 H6A 0.9800 . ?
C6 H6B 0.9800 . ?
C6 H6C 0.9800 . ?
C7 H7A 0.9800 . ?
C7 H7B 0.9800 . ?
C7 H7C 0.9800 . ?
C8 H8A 0.9800 . ?
C8 H8B 0.9800 . ?
C8 H8C 0.9800 . ?
C9 H9A 0.9800 . ?
C9 H9B 0.9800 . ?
C9 H9C 0.9800 . ?
C10 H10A 0.9800 . ?
C10 H10B 0.9800 . ?
C10 H10C 0.9800 . ?
C11 H11A 0.9800 . ?
C11 H11B 0.9800 . ?
C11 H11C 0.9800 . ?
C12 H12A 0.9800 . ?
C12 H12B 0.9800 . ?
C12 H12C 0.9800 . ?
C13 H13A 0.9800 . ?
C13 H13B 0.9800 . ?
C13 H13C 0.9800 . ?
C14 H14A 0.9800 . ?
C14 H14B 0.9800 . ?
C14 H14C 0.9800 . ?
C15 H15A 0.9800 . ?
C15 H15B 0.9800 . ?
C15 H15C 0.9800 . ?
C16 H16A 0.9800 . ?
C16 H16B 0.9800 . ?
C16 H16C 0.9800 . ?
C17 H17A 0.9800 . ?
C17 H17B 0.9800 . ?
C17 H17C 0.9800 . ?
C18 H18A 0.9800 . ?
C18 H18B 0.9800 . ?
C18 H18C 0.9800 . ?
C19 H19A 0.9900 . ?
C19 H19B 0.9900 . ?
C19 C20 1.514(4) . ?
C20 H20A 0.9900 . ?
C20 H20B 0.9900 . ?
C21 H21A 0.9900 . ?
C21 H21B 0.9900 . ?
C21 C22 1.521(6) . ?
C22 H22A 0.9800 . ?
C22 H22B 0.9800 . ?
C22 H22C 0.9800 . ?
C23 H23A 0.9900 . ?
C23 H23B 0.9900 . ?
C23 C24 1.525(4) . ?
C24 H24A 0.9800 . ?
C24 H24B 0.9800 . ?
C24 H24C 0.9800 . ?
C25 H25A 0.9900 . ?
C25 H25B 0.9900 . ?
C25 C26 1.521(4) . ?
C26 H26A 0.9800 . ?
C26 H26B 0.9800 . ?
C26 H26C 0.9800 . ?
C27 H27A 0.9900 . ?
C27 H27B 0.9900 . ?
C27 C28 1.520(3) . ?
C28 H28A 0.9800 . ?
C28 H28B 0.9800 . ?
C28 H28C 0.9800 . ?
C29 H29A 0.9900 . ?
C29 H29B 0.9900 . ?
C29 C30 1.514(4) . ?
C30 H30A 0.9900 . ?
C30 H30B 0.9900 . ?
C31 H31A 0.9900 . ?
C31 H31B 0.9900 . ?
C31 C32 1.527(4) . ?
C32 H32A 0.9800 . ?
C32 H32B 0.9800 . ?
C32 H32C 0.9800 . ?
C33 H33A 0.9900 . ?
C33 H33B 0.9900 . ?
C33 C34 1.518(5) . ?
C34 H34A 0.9800 . ?
C34 H34B 0.9800 . ?
C34 H34C 0.9800 . ?
C35 H35A 0.9900 . ?
C35 H35B 0.9900 . ?
C35 C36 1.518(4) . ?
C36 H36A 0.9800 . ?
C36 H36B 0.9800 . ?
C36 H36C 0.9800 . ?
C37 H37A 0.9900 . ?
C37 H37B 0.9900 . ?
C37 C38 1.530(4) . ?
C38 H38A 0.9800 . ?
C38 H38B 0.9800 . ?
C38 H38C 0.9800 . ?
C39 H39A 0.9900 . ?
C39 H39B 0.9900 . ?
C39 C40 1.449(13) . ?
C40 H40A 0.9800 . ?
C40 H40B 0.9800 . ?
C40 H40C 0.9800 . ?
C41 H41A 0.9900 . ?
C41 H41B 0.9900 . ?
C41 C42 1.425(11) . ?
C42 H42A 0.9800 . ?
C42 H42B 0.9800 . ?
C42 H42C 0.9800 . ?
C43 H43A 0.9900 . ?
C43 H43B 0.9900 . ?
C43 C44 1.432(15) . ?
C44 H44A 0.9900 . ?
C44 H44B 0.9900 . ?
C44 C45 1.343(13) . ?
C45 H45A 0.9900 . ?
C45 H45B 0.9900 . ?
C45 C46 1.442(14) . ?
C46 H46A 0.9900 . ?
C46 H46B 0.9900 . ?

loop_
_geom_torsion_atom_site_label_1
_geom_torsion_atom_site_label_2
_geom_torsion_atom_site_label_3
_geom_torsion_atom_site_label_4
_geom_torsion
_geom_torsion_site_symmetry_1
_geom_torsion_site_symmetry_2
_geom_torsion_site_symmetry_3
_geom_torsion_site_symmetry_4
_geom_torsion_publ_flag
Yb1 Si1 N3 Si2 -178.9(3) . . . . ?
Yb1 Si2 N3 Si1 178.9(3) . . . . ?
Yb1 Si3 N4 Si4 178.5(2) . . . . ?
Yb1 Si4 N4 Si3 -178.3(3) . . . . ?
Yb1 O1 C39 C40 106.9(12) . . . . ?
Yb1 O1 C41 C42 118.9(10) . . . . ?
Yb1 O1 C43 C44 148.9(16) . . . . ?
Yb1 O1 C46 C45 -143.4(10) . . . . ?
Fe1 P1 C19 C20 -45.0(2) . . . . ?
Fe1 P1 C21 C22 69.3(3) . . . . ?
Fe1 P1 C23 C24 171.6(3) . . . . ?
Fe1 P2 C20 C19 -20.7(2) . . . . ?
Fe1 P2 C25 C26 -167.6(2) . . . . ?
Fe1 P2 C27 C28 -44.6(2) . . . . ?
Fe1 P3 C29 C30 -22.8(3) . . . . ?
Fe1 P3 C31 C32 -176.4(3) . . . . ?
Fe1 P3 C33 C34 -45.1(3) . . . . ?
Fe1 P4 C30 C29 -41.1(2) . . . . ?
Fe1 P4 C35 C36 70.0(2) . . . . ?
Fe1 P4 C37 C38 171.2(3) . . . . ?
P1 C19 C20 P2 39.4(3) . . . . ?
P3 C29 C30 P4 38.5(3) . . . . ?
O1 C43 C44 C45 2(3) . . . . ?
C1 Si1 N3 Yb1 5.2(7) . . . . ?
C1 Si1 N3 Si2 -173.7(7) . . . . ?
C2 Si1 N3 Yb1 -108.8(5) . . . . ?
C2 Si1 N3 Si2 72.3(5) . . . . ?
C3 Si1 N3 Yb1 137.4(8) . . . . ?
C3 Si1 N3 Si2 -41.5(8) . . . . ?
C4 Si1 N3 Yb1 10.7(6) . . . . ?
C4 Si1 N3 Si2 -168.2(6) . . . . ?
C5 Si1 N3 Yb1 -111.2(6) . . . . ?
C5 Si1 N3 Si2 69.9(6) . . . . ?
C6 Si1 N3 Yb1 120.6(6) . . . . ?
C6 Si1 N3 Si2 -58.4(7) . . . . ?
C7 Si2 N3 Yb1 -50.4(2) . . . . ?
C7 Si2 N3 Si1 128.5(2) . . . . ?
C8 Si2 N3 Yb1 -169.7(2) . . . . ?
C8 Si2 N3 Si1 9.3(3) . . . . ?
C9 Si2 N3 Yb1 66.5(2) . . . . ?
C9 Si2 N3 Si1 -114.6(2) . . . . ?
C10 Si3 N4 Yb1 -112.88(15) . . . . ?
C10 Si3 N4 Si4 65.6(2) . . . . ?
C11 Si3 N4 Yb1 122.97(14) . . . . ?
C11 Si3 N4 Si4 -58.5(2) . . . . ?
C12 Si3 N4 Yb1 4.40(15) . . . . ?
C12 Si3 N4 Si4 -177.08(17) . . . . ?
C13 Si4 N4 Yb1 -30.0(7) . . . . ?
C13 Si4 N4 Si3 151.7(7) . . . . ?
C14 Si4 N4 Yb1 -142.9(7) . . . . ?
C14 Si4 N4 Si3 38.7(7) . . . . ?
C15 Si4 N4 Yb1 88.6(10) . . . . ?
C15 Si4 N4 Si3 -89.8(10) . . . . ?
C16 Si4 N4 Yb1 -9.5(7) . . . . ?
C16 Si4 N4 Si3 172.1(7) . . . . ?
C17 Si4 N4 Yb1 -133.4(6) . . . . ?
C17 Si4 N4 Si3 48.3(6) . . . . ?
C18 Si4 N4 Yb1 108.2(4) . . . . ?
C18 Si4 N4 Si3 -70.1(4) . . . . ?
C19 P1 C21 C22 -166.5(3) . . . . ?
C19 P1 C23 C24 53.0(3) . . . . ?
C20 P2 C25 C26 68.4(3) . . . . ?
C20 P2 C27 C28 78.0(2) . . . . ?
C21 P1 C19 C20 -179.0(2) . . . . ?
C21 P1 C23 C24 -51.4(3) . . . . ?
C23 P1 C19 C20 76.2(2) . . . . ?
C23 P1 C21 C22 -60.7(3) . . . . ?
C25 P2 C20 C19 108.3(2) . . . . ?
C25 P2 C27 C28 -179.04(19) . . . . ?
C27 P2 C20 C19 -148.6(2) . . . . ?
C27 P2 C25 C26 -33.2(3) . . . . ?
C29 P3 C31 C32 59.3(4) . . . . ?
C29 P3 C33 C34 77.1(3) . . . . ?
C30 P4 C35 C36 -165.1(2) . . . . ?
C30 P4 C37 C38 51.4(3) . . . . ?
C31 P3 C29 C30 106.6(3) . . . . ?
C31 P3 C33 C34 -178.8(3) . . . . ?
C33 P3 C29 C30 -151.3(2) . . . . ?
C33 P3 C31 C32 -41.8(4) . . . . ?
C35 P4 C30 C29 -175.6(2) . . . . ?
C35 P4 C37 C38 -52.3(3) . . . . ?
C37 P4 C30 C29 80.1(2) . . . . ?
C37 P4 C35 C36 -58.8(2) . . . . ?
C39 O1 C41 C42 -64.7(14) . . . . ?
C41 O1 C39 C40 -69(2) . . . . ?
C43 O1 C46 C45 19(2) . . . . ?
C43 C44 C45 C46 10(3) . . . . ?
C44 C45 C46 O1 -17(2) . . . . ?
C46 O1 C43 C44 -14(3) . . . . ?

loop_
_exptl_oxdiff_crystal_face_indexfrac_h
_exptl_oxdiff_crystal_face_indexfrac_k
_exptl_oxdiff_crystal_face_indexfrac_l
_exptl_oxdiff_crystal_face_x
_exptl_oxdiff_crystal_face_y
_exptl_oxdiff_crystal_face_z
-0.0004 -0.9997 0.0001 -0.0007 -0.0093 -0.0407
-1.0002 0.0018 2.0012 0.0170 0.2335 -0.0536
0.0007 0.9997 0.9998 -0.0593 0.0955 0.0221
0.0011 1.9994 0.9997 -0.0586 0.1048 0.0628
-0.0007 -0.9997 -0.9998 0.0593 -0.0955 -0.0221
-0.0002 -0.9997 1.0000 -0.0607 0.0769 -0.0594
0.0010 0.9997 1.9997 -0.1193 0.1817 0.0034
-2.0026 -1.9957 -0.9970 0.3327 0.0173 -0.0955
2.0013 -1.0033 0.9973 -0.3348 -0.0452 -0.0267
-1.0016 -1.9975 0.0016 0.1356 0.0425 -0.0978
1.0016 1.9975 -0.0016 -0.1356 -0.0425 0.0978
-2.0011 1.0033 0.0026 0.2748 0.1314 0.0080
2.0011 -1.0033 -0.0026 -0.2748 -0.1314 -0.0080
0.9999 -2.0012 -0.0012 -0.1385 -0.0796 -0.0651
-0.9999 2.0012 0.0012 0.1385 0.0796 0.0651
-5.0327 -15.1683 3.0213 0.4968 0.4255 -0.7564
-0.0228 -23.6274 1.5066 -0.1052 -0.0890 -0.9905
-5.5861 13.2996 1.4439 0.6889 0.5886 0.4230
-0.0449 23.6316 -1.4791 0.1128 0.0955 0.9890
5.2260 14.3314 -3.0474 -0.5224 -0.4473 0.7260
5.2802 -14.8026 -1.2234 -0.6614 -0.5650 -0.4934
3.0793 17.0770 -5.6939 -0.0674 -0.5193 0.8520
3.2233 -16.7446 -5.7180 -0.1113 -0.8455 -0.5223
-3.1650 -16.6182 5.8459 0.0704 0.5419 -0.8375
-3.1546 17.1181 5.5911 0.1098 0.8338 0.5410
-0.0166 23.9345 -0.1373 0.0287 0.2124 0.9768
1.0934 17.8614 -6.3061 0.2421 -0.4439 0.8628
0.6932 -1.0649 -9.4750 0.4727 -0.8693 0.1448
0.0680 -14.7409 -7.4006 0.4235 -0.7798 -0.4610
-0.7021 0.8145 9.4797 -0.4719 0.8679 -0.1552
-1.0852 -15.5903 7.2026 -0.2952 0.5418 -0.7869
0.3781 21.0067 4.3763 -0.2984 0.5503 0.7798
-0.0006 -1.9993 1.0001 -0.0614 0.0676 -0.1001
0.0006 1.9993 -1.0001 0.0614 -0.0676 0.1001
-1.7798 -15.6816 -6.2181 0.6051 -0.5741 -0.5516
1.0055 -6.3484 8.6907 -0.6640 0.6291 -0.4042
1.5872 5.3213 8.4947 -0.7231 0.6856 0.0842
1.7741 16.6342 5.8570 -0.5819 0.5522 0.5970
-0.0097 17.9788 -6.1837 0.3860 -0.3651 0.8472
-0.9087 7.7988 -8.5558 0.6437 -0.6098 0.4623
-1.7627 -12.4450 -7.2088 0.6646 -0.6304 -0.4011
1.2739 -17.7044 5.7513 -0.5330 0.2534 -0.8073
3.1328 -3.5206 7.4424 -0.8785 0.4183 -0.2309
-3.4025 -14.2505 -5.0563 0.7588 -0.3618 -0.5416
0.3404 -21.1445 4.2854 -0.3198 0.1517 -0.9353
-0.9641 10.6939 8.5024 -0.3699 0.8917 0.2610
-1.5681 -10.8821 8.4232 -0.2987 0.7204 -0.6259
-1.8311 14.7632 -6.4901 0.6515 -0.3106 0.6922
-4.5541 14.2081 -2.9985 0.8147 0.1511 0.5598
-0.5249 -13.8355 -7.4915 0.5109 -0.7431 -0.4321
3.8359 -14.0830 4.4666 -0.8043 0.0204 -0.5939
5.4451 7.9194 3.2679 -0.9362 0.0242 0.3507
